data_4513929
loop_
_publ_author_name
'Xu, Liang-Jin'
'Zeng, Xian-Chong'
'Wang, Jin-Yun'
'Zhang, Li-Yi'
'Chi, Yun'
'Chen, Zhong-Ning'

_publ_section_title
;
 Phosphorescent PtAu2 Complexes with Differently Positioned
 Carbazole-Acetylide Ligands for Solution-Processed Organic Light-Emitting
 Diodes with External Quantum Efficiencies of over 20.
;
_journal_name_full 'ACS applied materials &amp; interfaces'
_journal_paper_doi 10.1021/acsami.6b06707
_journal_year 2016
_chemical_formula_sum 'C108 H92 Au2 Cl2 N2 O9 P6 Pt'
_chemical_formula_weight 2407.58
_chemical_name_systematic
; 
 ? 
;
_space_group_IT_number 2
_symmetry_cell_setting triclinic
_symmetry_space_group_name_Hall '-P 1'
_symmetry_space_group_name_H-M 'P -1'
_atom_sites_solution_hydrogens geom
_atom_sites_solution_primary direct
_atom_sites_solution_secondary difmap
_audit_creation_method SHELXL-97
_cell_angle_alpha 116.697(13)
_cell_angle_beta 98.59(3)
_cell_angle_gamma 94.41(2)
_cell_formula_units_Z 1
_cell_length_a 12.401(6)
_cell_length_b 14.396(6)
_cell_length_c 15.709(9)
_cell_measurement_reflns_used 11069
_cell_measurement_temperature 293(2)
_cell_measurement_theta_max 27.5204
_cell_measurement_theta_min 2.0006
_cell_volume 2444(2)
_computing_cell_refinement 'Bruker XSCANS'
_computing_data_collection 'Bruker XSCANS'
_computing_data_reduction 'Bruker SHELXTL'
_computing_molecular_graphics 'Bruker SHELXTL'
_computing_publication_material 'Bruker SHELXTL'
_computing_structure_refinement 'SHELXL-97 (Sheldrick, 1997)'
_computing_structure_solution 'SHELXS-97 (Sheldrick, 1990)'
_diffrn_ambient_temperature 293(2)
_diffrn_measured_fraction_theta_full 0.981
_diffrn_measured_fraction_theta_max 0.981
_diffrn_measurement_device_type Meccury
_diffrn_measurement_method '\w scans'
_diffrn_radiation_monochromator graphite
_diffrn_radiation_source 'fine-focus sealed tube'
_diffrn_radiation_type MoK\a
_diffrn_radiation_wavelength 0.71073
_diffrn_reflns_av_R_equivalents 0.1015
_diffrn_reflns_av_sigmaI/netI 0.1394
_diffrn_reflns_limit_h_max 14
_diffrn_reflns_limit_h_min -14
_diffrn_reflns_limit_k_max 15
_diffrn_reflns_limit_k_min -17
_diffrn_reflns_limit_l_max 18
_diffrn_reflns_limit_l_min -18
_diffrn_reflns_number 19275
_diffrn_reflns_theta_full 25.00
_diffrn_reflns_theta_max 25.00
_diffrn_reflns_theta_min 2.93
_exptl_absorpt_coefficient_mu 4.633
_exptl_absorpt_correction_T_max 0.4576
_exptl_absorpt_correction_T_min 0.3905
_exptl_absorpt_correction_type multi-scan
_exptl_crystal_colour yellow
_exptl_crystal_density_diffrn 1.636
_exptl_crystal_density_method 'not measured'
_exptl_crystal_description cubic
_exptl_crystal_F_000 1186
_exptl_crystal_size_max 0.25
_exptl_crystal_size_mid 0.25
_exptl_crystal_size_min 0.20
_refine_diff_density_max 1.454
_refine_diff_density_min -1.931
_refine_diff_density_rms 0.169
_refine_ls_extinction_method none
_refine_ls_goodness_of_fit_ref 1.162
_refine_ls_hydrogen_treatment mixed
_refine_ls_matrix_type full
_refine_ls_number_parameters 610
_refine_ls_number_reflns 8450
_refine_ls_number_restraints 1293
_refine_ls_restrained_S_all 1.100
_refine_ls_R_factor_all 0.1036
_refine_ls_R_factor_gt 0.0810
_refine_ls_shift/su_max 0.000
_refine_ls_shift/su_mean 0.000
_refine_ls_structure_factor_coef Fsqd
_refine_ls_weighting_details 'calc w=1/[\s^2^(Fo^2^)+(0.0119P)^2^+0.0000P] where P=(Fo^2^+2Fc^2^)/3'
_refine_ls_weighting_scheme calc
_refine_ls_wR_factor_gt 0.1257
_refine_ls_wR_factor_ref 0.1367
_reflns_number_gt 6702
_reflns_number_total 8450
_reflns_threshold_expression >2sigma(I)
_cod_data_source_file am6b06707_si_001.cif
_cod_data_source_block 1-Et2O
_cod_depositor_comments
;
The following automatic conversions were performed:

'_symmetry_cell_setting' value 'Triclinic' changed to 'triclinic'
according to
/usr/data/users/saulius/crontab/automatic-downloads/rss-feeds/ACS/lib/dictionaries/cif_core.dic
dictionary named 'cif_core.dic' version 2.4.2 from 2011-04-26.

'_exptl_absorpt_correction_type' value 'Multi-scan' changed to
'multi-scan' according to
/usr/data/users/saulius/crontab/automatic-downloads/rss-feeds/ACS/lib/dictionaries/cif_core.dic
dictionary named 'cif_core.dic' version 2.4.2 from 2011-04-26.

Automatic conversion script
Id: cif_fix_values 4268 2015-11-12 08:31:59Z antanas 
;
_cod_original_sg_symbol_H-M 'P-1   '
_cod_database_code 4513929

loop_
_symmetry_equiv_pos_as_xyz
'x, y, z'
'-x, -y, -z'

loop_
_atom_site_label
_atom_site_type_symbol
_atom_site_fract_x
_atom_site_fract_y
_atom_site_fract_z
_atom_site_U_iso_or_equiv
_atom_site_adp_type
_atom_site_occupancy
_atom_site_symmetry_multiplicity
_atom_site_calc_flag
_atom_site_refinement_flags
_atom_site_disorder_assembly
_atom_site_disorder_group
Au1 Au -0.88112(4) 0.44942(4) 0.33914(3) 0.03791(15) Uani 1 1 d . . .
Pt1 Pt -1.0000 0.5000 0.5000 0.02649(16) Uani 1 2 d S . .
Cl1 Cl -1.3206(5) 0.7503(6) 0.3292(6) 0.126(3) Uani 1 1 d . . .
P1 P -0.7946(2) 0.3333(2) 0.3782(2) 0.0328(7) Uani 1 1 d . . .
P2 P -0.9626(3) 0.5598(2) 0.2873(2) 0.0343(7) Uani 1 1 d . . .
P3 P -1.0507(2) 0.6391(2) 0.4774(2) 0.0250(6) Uani 1 1 d U . .
O1 O -1.2960(19) 0.8190(15) 0.4332(14) 0.243(12) Uani 1 1 d . . .
O2 O -1.2261(13) 0.7644(15) 0.2996(17) 0.242(12) Uani 1 1 d . . .
O3 O -1.3504(11) 0.6477(11) 0.3177(10) 0.154(7) Uani 1 1 d . . .
O4 O -1.4021(11) 0.7916(13) 0.2934(12) 0.187(8) Uani 1 1 d . . .
N1 N -0.6623(8) 0.9762(8) 1.0013(7) 0.043(3) Uani 1 1 d . . .
C1 C -1.0750(9) 0.6088(9) 0.3496(8) 0.045(2) Uani 1 1 d U . .
H1A H -1.0891 0.6721 0.3453 0.054 Uiso 1 1 calc R . .
H1B H -1.1413 0.5565 0.3153 0.054 Uiso 1 1 calc R . .
C2 C -1.1884(9) 0.6577(9) 0.5060(8) 0.042(2) Uani 1 1 d U . .
H2A H -1.2059 0.7216 0.5046 0.050 Uiso 1 1 calc R . .
H2B H -1.2420 0.5994 0.4549 0.050 Uiso 1 1 calc R . .
C3 C -0.8886(9) 0.5909(9) 0.6246(9) 0.040(2) Uani 1 1 d U . .
C4 C -0.8289(10) 0.6425(10) 0.7026(9) 0.044(2) Uani 1 1 d U . .
C11 C -1.0310(11) 0.4926(11) 0.1594(10) 0.058(2) Uani 1 1 d U . .
C12 C -1.0197(11) 0.3905(11) 0.1051(10) 0.070(3) Uani 1 1 d U . .
H12A H -0.9768 0.3561 0.1319 0.084 Uiso 1 1 calc R . .
C13 C -1.0764(12) 0.3374(12) 0.0046(11) 0.078(3) Uani 1 1 d U . .
H13A H -1.0714 0.2672 -0.0345 0.093 Uiso 1 1 calc R . .
C14 C -1.1358(11) 0.3885(12) -0.0325(11) 0.069(3) Uani 1 1 d U . .
H14A H -1.1697 0.3543 -0.0981 0.083 Uiso 1 1 calc R . .
C15 C -1.1480(12) 0.4888(12) 0.0231(10) 0.070(3) Uani 1 1 d U . .
H15A H -1.1926 0.5218 -0.0039 0.084 Uiso 1 1 calc R . .
C16 C -1.0955(11) 0.5426(11) 0.1189(10) 0.065(2) Uani 1 1 d U . .
H16A H -1.1032 0.6124 0.1565 0.078 Uiso 1 1 calc R . .
C21 C -0.7021(11) 1.0575(11) 0.9827(10) 0.0545(19) Uani 1 1 d U . .
C22 C -0.7593(11) 1.1287(10) 1.0480(9) 0.060(2) Uani 1 1 d U . .
H22A H -0.7708 1.1252 1.1037 0.071 Uiso 1 1 calc R . .
C23 C -0.7981(11) 1.2053(11) 1.0246(10) 0.066(2) Uani 1 1 d U . .
H23A H -0.8348 1.2537 1.0674 0.079 Uiso 1 1 calc R . .
C24 C -0.7858(11) 1.2129(11) 0.9467(10) 0.064(2) Uani 1 1 d U . .
H24A H -0.8148 1.2639 0.9334 0.077 Uiso 1 1 calc R . .
C25 C -0.7296(11) 1.1444(11) 0.8858(10) 0.062(2) Uani 1 1 d U . .
H25A H -0.7182 1.1510 0.8315 0.075 Uiso 1 1 calc R . .
C26 C -0.6870(10) 1.0624(10) 0.9008(9) 0.057(2) Uani 1 1 d U . .
H26A H -0.6507 1.0148 0.8568 0.069 Uiso 1 1 calc R . .
C31 C -0.8497(10) 0.1965(10) 0.2901(10) 0.052(2) Uani 1 1 d U . .
C32 C -0.9487(11) 0.1758(11) 0.2286(10) 0.059(3) Uani 1 1 d U . .
H32A H -0.9870 0.2298 0.2311 0.071 Uiso 1 1 calc R . .
C33 C -0.9904(11) 0.0708(11) 0.1616(10) 0.068(3) Uani 1 1 d U . .
H33A H -1.0579 0.0537 0.1189 0.082 Uiso 1 1 calc R . .
C34 C -0.9323(11) -0.0069(11) 0.1587(10) 0.066(3) Uani 1 1 d U . .
H34A H -0.9638 -0.0767 0.1169 0.079 Uiso 1 1 calc R . .
C35 C -0.8329(11) 0.0137(11) 0.2133(10) 0.061(3) Uani 1 1 d U . .
H35A H -0.7917 -0.0400 0.2050 0.074 Uiso 1 1 calc R . .
C36 C -0.7904(11) 0.1173(10) 0.2837(10) 0.056(2) Uani 1 1 d U . .
H36A H -0.7228 0.1328 0.3259 0.067 Uiso 1 1 calc R . .
C41 C -0.5930(11) 0.8938(11) 1.0883(9) 0.0532(19) Uani 1 1 d U . .
C42 C -0.6042(11) 0.9924(11) 1.0926(10) 0.0536(19) Uani 1 1 d U . .
C43 C -0.5608(10) 1.0880(11) 1.1762(9) 0.058(2) Uani 1 1 d U . .
H43A H -0.5640 1.1529 1.1774 0.070 Uiso 1 1 calc R . .
C44 C -0.5141(10) 1.0792(11) 1.2552(10) 0.061(2) Uani 1 1 d U . .
H44A H -0.4857 1.1410 1.3125 0.073 Uiso 1 1 calc R . .
C45 C -0.5056(10) 0.9857(11) 1.2568(9) 0.058(2) Uani 1 1 d U . .
H45A H -0.4750 0.9860 1.3148 0.069 Uiso 1 1 calc R . .
C46 C -0.5420(10) 0.8910(11) 1.1733(9) 0.054(2) Uani 1 1 d U . .
H46A H -0.5332 0.8274 1.1732 0.065 Uiso 1 1 calc R . .
C51 C -0.9618(11) 0.7682(10) 0.5396(9) 0.0509(19) Uani 1 1 d U . .
C52 C -1.0043(11) 0.8586(10) 0.5561(10) 0.060(2) Uani 1 1 d U . .
H52A H -1.0802 0.8572 0.5422 0.071 Uiso 1 1 calc R . .
C53 C -0.9287(12) 0.9548(11) 0.5953(10) 0.066(3) Uani 1 1 d U . .
H53A H -0.9549 1.0178 0.6093 0.079 Uiso 1 1 calc R . .
C54 C -0.8211(12) 0.9535(11) 0.6117(10) 0.069(3) Uani 1 1 d U . .
H54A H -0.7726 1.0169 0.6387 0.083 Uiso 1 1 calc R . .
C55 C -0.7766(12) 0.8578(11) 0.5891(10) 0.066(3) Uani 1 1 d U . .
H55A H -0.7009 0.8572 0.5970 0.079 Uiso 1 1 calc R . .
C56 C -0.8520(11) 0.7669(11) 0.5552(9) 0.058(2) Uani 1 1 d U . .
H56A H -0.8268 0.7038 0.5429 0.069 Uiso 1 1 calc R . .
C61 C -0.6463(10) 0.3508(10) 0.3860(10) 0.052(2) Uani 1 1 d U . .
C62 C -0.6050(10) 0.3724(10) 0.3194(10) 0.057(2) Uani 1 1 d U . .
H62A H -0.6531 0.3804 0.2727 0.069 Uiso 1 1 calc R . .
C63 C -0.4942(11) 0.3822(10) 0.3207(10) 0.062(2) Uani 1 1 d U . .
H63A H -0.4678 0.3908 0.2718 0.075 Uiso 1 1 calc R . .
C64 C -0.4215(11) 0.3793(10) 0.3949(10) 0.062(3) Uani 1 1 d U . .
H64A H -0.3459 0.3903 0.3977 0.075 Uiso 1 1 calc R . .
C65 C -0.4578(10) 0.3610(10) 0.4630(10) 0.062(2) Uani 1 1 d U . .
H65A H -0.4081 0.3589 0.5124 0.075 Uiso 1 1 calc R . .
C66 C -0.5708(10) 0.3453(10) 0.4587(10) 0.056(2) Uani 1 1 d U . .
H66A H -0.5968 0.3309 0.5047 0.067 Uiso 1 1 calc R . .
C71 C -0.7597(10) 0.7053(10) 0.7969(9) 0.045(2) Uani 1 1 d U . .
C72 C -0.7433(10) 0.8161(10) 0.8440(9) 0.0472(18) Uani 1 1 d U . .
H72A H -0.7711 0.8527 0.8120 0.057 Uiso 1 1 calc R . .
C73 C -0.6842(10) 0.8696(11) 0.9400(9) 0.0494(17) Uani 1 1 d U . .
C74 C -0.6426(10) 0.8156(11) 0.9907(9) 0.0497(18) Uani 1 1 d U . .
C75 C -0.6539(10) 0.7088(10) 0.9427(9) 0.0480(19) Uani 1 1 d U . .
H75A H -0.6248 0.6730 0.9751 0.058 Uiso 1 1 calc R . .
C76 C -0.7087(9) 0.6521(10) 0.8453(9) 0.0472(19) Uani 1 1 d U . .
H76A H -0.7119 0.5794 0.8121 0.057 Uiso 1 1 calc R . .
C81 C -0.8704(11) 0.6725(11) 0.3079(10) 0.059(2) Uani 1 1 d U . .
C82 C -0.9025(12) 0.7684(11) 0.3233(10) 0.064(2) Uani 1 1 d U . .
H82A H -0.9761 0.7772 0.3227 0.077 Uiso 1 1 calc R . .
C83 C -0.8228(12) 0.8500(12) 0.3396(11) 0.075(3) Uani 1 1 d U . .
H83A H -0.8427 0.9147 0.3501 0.090 Uiso 1 1 calc R . .
C84 C -0.7151(12) 0.8367(12) 0.3403(11) 0.077(3) Uani 1 1 d U . .
H84A H -0.6629 0.8940 0.3539 0.093 Uiso 1 1 calc R . .
C85 C -0.6800(13) 0.7421(12) 0.3218(11) 0.079(3) Uani 1 1 d U . .
H85A H -0.6067 0.7338 0.3197 0.095 Uiso 1 1 calc R . .
C86 C -0.7590(12) 0.6605(12) 0.3067(10) 0.069(2) Uani 1 1 d U . .
H86A H -0.7381 0.5960 0.2954 0.083 Uiso 1 1 calc R . .
O01 O -0.489(3) 0.492(2) -0.024(2) 0.179(11) Uani 0.50 1 d PDU A -1
C04 C -0.575(3) 0.468(3) 0.094(3) 0.193(12) Uani 0.50 1 d PDU A -1
H04A H -0.6290 0.4216 0.1006 0.290 Uiso 0.50 1 calc PR A -1
H04B H -0.5929 0.5381 0.1221 0.290 Uiso 0.50 1 calc PR A -1
H04C H -0.5032 0.4692 0.1283 0.290 Uiso 0.50 1 calc PR A -1
C03 C -0.573(3) 0.430(2) -0.013(3) 0.190(11) Uani 0.50 1 d PDU A -1
H03A H -0.5626 0.3572 -0.0422 0.228 Uiso 0.50 1 calc PR A -1
H03B H -0.6441 0.4342 -0.0459 0.228 Uiso 0.50 1 calc PR A -1
C01 C -0.399(3) 0.515(3) -0.141(2) 0.187(12) Uani 0.50 1 d PDU A -1
H01A H -0.3980 0.4837 -0.2091 0.280 Uiso 0.50 1 calc PR A -1
H01B H -0.3271 0.5206 -0.1047 0.280 Uiso 0.50 1 calc PR A -1
H01C H -0.4185 0.5841 -0.1200 0.280 Uiso 0.50 1 calc PR A -1
C02 C -0.483(3) 0.447(2) -0.123(2) 0.190(11) Uani 0.50 1 d PDU A -1
H02A H -0.5555 0.4395 -0.1615 0.228 Uiso 0.50 1 calc PR A -1
H02B H -0.4634 0.3773 -0.1440 0.228 Uiso 0.50 1 calc PR A -1

loop_
_atom_site_aniso_label
_atom_site_aniso_U_11
_atom_site_aniso_U_22
_atom_site_aniso_U_33
_atom_site_aniso_U_23
_atom_site_aniso_U_13
_atom_site_aniso_U_12
Au1 0.0455(3) 0.0443(3) 0.0352(3) 0.0236(3) 0.0177(2) 0.0192(2)
Pt1 0.0291(3) 0.0277(3) 0.0215(3) 0.0104(3) 0.0051(3) 0.0051(3)
Cl1 0.079(4) 0.181(7) 0.195(7) 0.160(7) 0.005(4) 0.023(4)
P1 0.0324(17) 0.0357(18) 0.0318(17) 0.0154(15) 0.0107(13) 0.0098(14)
P2 0.0427(19) 0.0371(19) 0.0280(17) 0.0177(15) 0.0110(14) 0.0102(15)
P3 0.0270(15) 0.0256(16) 0.0219(15) 0.0108(12) 0.0047(12) 0.0046(12)
O1 0.40(3) 0.16(2) 0.19(2) 0.132(19) -0.04(2) 0.012(19)
O2 0.158(16) 0.28(2) 0.53(4) 0.34(3) 0.17(2) 0.141(16)
O3 0.156(13) 0.139(14) 0.171(15) 0.119(13) -0.064(10) -0.065(10)
O4 0.103(12) 0.27(2) 0.28(2) 0.227(19) -0.009(12) 0.043(12)
N1 0.050(7) 0.034(6) 0.031(6) 0.002(5) 0.001(5) 0.015(5)
C1 0.052(4) 0.049(4) 0.050(4) 0.036(3) 0.013(3) 0.011(3)
C2 0.047(5) 0.044(5) 0.044(5) 0.029(4) 0.012(4) 0.008(4)
C3 0.048(4) 0.047(4) 0.041(4) 0.032(3) 0.013(3) 0.012(3)
C4 0.048(4) 0.050(4) 0.041(3) 0.025(3) 0.012(3) 0.014(3)
C11 0.068(4) 0.061(4) 0.053(4) 0.032(3) 0.011(3) 0.013(3)
C12 0.079(5) 0.069(5) 0.056(5) 0.024(4) 0.004(4) 0.024(4)
C13 0.081(5) 0.072(5) 0.061(5) 0.016(4) 0.003(4) 0.026(4)
C14 0.079(5) 0.072(5) 0.052(5) 0.025(4) 0.007(4) 0.017(4)
C15 0.081(5) 0.070(5) 0.055(5) 0.028(4) 0.003(4) 0.020(4)
C16 0.074(4) 0.064(4) 0.054(4) 0.028(3) 0.006(4) 0.015(4)
C21 0.061(3) 0.054(3) 0.046(3) 0.021(3) 0.010(3) 0.015(3)
C22 0.066(4) 0.057(4) 0.048(4) 0.019(3) 0.010(3) 0.016(3)
C23 0.073(5) 0.060(4) 0.056(4) 0.018(4) 0.012(4) 0.023(4)
C24 0.075(5) 0.058(4) 0.056(4) 0.023(4) 0.008(4) 0.023(4)
C25 0.076(5) 0.059(4) 0.052(4) 0.026(4) 0.011(4) 0.014(4)
C26 0.065(4) 0.056(4) 0.048(4) 0.021(3) 0.012(3) 0.017(3)
C31 0.049(4) 0.047(4) 0.058(4) 0.021(4) 0.017(4) 0.013(4)
C32 0.052(5) 0.051(5) 0.061(5) 0.015(4) 0.010(4) 0.009(4)
C33 0.055(5) 0.057(5) 0.071(5) 0.011(4) 0.007(4) 0.012(4)
C34 0.058(5) 0.053(5) 0.069(5) 0.014(4) 0.011(4) 0.008(4)
C35 0.056(5) 0.051(5) 0.065(5) 0.016(4) 0.011(4) 0.016(4)
C36 0.051(4) 0.051(4) 0.062(4) 0.022(4) 0.012(4) 0.012(4)
C41 0.056(3) 0.057(3) 0.041(3) 0.018(3) 0.008(3) 0.012(3)
C42 0.057(3) 0.056(3) 0.041(3) 0.016(3) 0.008(3) 0.014(3)
C43 0.060(4) 0.058(4) 0.045(3) 0.015(3) 0.006(3) 0.013(3)
C44 0.062(4) 0.060(4) 0.043(4) 0.010(4) 0.003(4) 0.015(4)
C45 0.060(4) 0.061(4) 0.039(4) 0.014(3) 0.003(4) 0.012(4)
C46 0.057(4) 0.056(4) 0.040(3) 0.016(3) 0.006(3) 0.011(3)
C51 0.056(3) 0.049(3) 0.057(3) 0.033(3) 0.013(3) 0.001(3)
C52 0.059(4) 0.052(4) 0.065(4) 0.027(3) 0.009(3) 0.003(3)
C53 0.067(4) 0.052(4) 0.072(5) 0.025(4) 0.011(4) -0.001(4)
C54 0.068(4) 0.055(4) 0.072(5) 0.024(4) 0.005(4) -0.005(4)
C55 0.063(4) 0.055(4) 0.074(5) 0.030(4) 0.004(4) -0.003(4)
C56 0.058(3) 0.052(3) 0.063(3) 0.030(3) 0.008(3) 0.002(3)
C61 0.044(4) 0.050(4) 0.062(4) 0.021(4) 0.024(3) 0.017(4)
C62 0.047(4) 0.058(4) 0.064(5) 0.022(4) 0.021(4) 0.013(4)
C63 0.049(4) 0.060(5) 0.069(5) 0.018(4) 0.026(4) 0.013(4)
C64 0.045(4) 0.058(5) 0.072(5) 0.016(4) 0.025(4) 0.013(4)
C65 0.047(4) 0.059(5) 0.071(5) 0.019(4) 0.018(4) 0.014(4)
C66 0.046(4) 0.056(4) 0.065(5) 0.023(4) 0.019(4) 0.016(4)
C71 0.048(4) 0.051(4) 0.038(3) 0.021(3) 0.013(3) 0.014(3)
C72 0.053(3) 0.052(3) 0.040(3) 0.023(3) 0.011(3) 0.013(3)
C73 0.054(3) 0.054(3) 0.041(3) 0.021(3) 0.012(3) 0.012(3)
C74 0.053(3) 0.054(3) 0.039(3) 0.018(3) 0.010(3) 0.012(3)
C75 0.053(3) 0.052(3) 0.040(3) 0.022(3) 0.008(3) 0.013(3)
C76 0.051(4) 0.051(4) 0.041(3) 0.022(3) 0.010(3) 0.013(3)
C81 0.066(4) 0.058(3) 0.061(4) 0.035(3) 0.014(3) 0.006(3)
C82 0.067(4) 0.060(3) 0.067(3) 0.032(3) 0.014(3) 0.002(3)
C83 0.075(5) 0.064(4) 0.081(5) 0.031(4) 0.015(4) -0.001(4)
C84 0.076(5) 0.069(4) 0.080(5) 0.032(4) 0.016(4) -0.007(4)
C85 0.074(5) 0.071(5) 0.081(5) 0.028(4) 0.013(4) -0.002(4)
C86 0.070(4) 0.065(4) 0.071(4) 0.034(4) 0.012(4) 0.002(4)
O01 0.192(14) 0.175(13) 0.197(14) 0.111(11) 0.027(9) 0.050(10)
C04 0.193(13) 0.191(13) 0.196(14) 0.092(9) 0.031(7) 0.038(8)
C03 0.192(14) 0.185(13) 0.198(14) 0.096(10) 0.030(8) 0.042(9)
C01 0.189(13) 0.187(13) 0.192(14) 0.094(9) 0.033(7) 0.040(8)
C02 0.193(13) 0.185(13) 0.198(14) 0.096(10) 0.029(8) 0.041(8)

loop_
_atom_type_symbol
_atom_type_description
_atom_type_scat_dispersion_real
_atom_type_scat_dispersion_imag
_atom_type_scat_source
C C 0.0033 0.0016 'International Tables Vol C Tables 4.2.6.8 and 6.1.1.4'
H H 0.0000 0.0000 'International Tables Vol C Tables 4.2.6.8 and 6.1.1.4'
N N 0.0061 0.0033 'International Tables Vol C Tables 4.2.6.8 and 6.1.1.4'
O O 0.0106 0.0060 'International Tables Vol C Tables 4.2.6.8 and 6.1.1.4'
P P 0.1023 0.0942 'International Tables Vol C Tables 4.2.6.8 and 6.1.1.4'
Cl Cl 0.1484 0.1585 'International Tables Vol C Tables 4.2.6.8 and 6.1.1.4'
Pt Pt -1.7033 8.3905 'International Tables Vol C Tables 4.2.6.8 and 6.1.1.4'
Au Au -2.0133 8.8022 'International Tables Vol C Tables 4.2.6.8 and 6.1.1.4'

loop_
_geom_angle_atom_site_label_1
_geom_angle_atom_site_label_2
_geom_angle_atom_site_label_3
_geom_angle
_geom_angle_site_symmetry_1
_geom_angle_site_symmetry_3
P1 Au1 P2 175.03(10) . .
P1 Au1 Pt1 90.58(8) . .
P2 Au1 Pt1 94.27(8) . .
C3 Pt1 C3 180.000(2) 2_366 .
C3 Pt1 P3 85.2(3) 2_366 .
C3 Pt1 P3 94.8(3) . .
C3 Pt1 P3 94.8(3) 2_366 2_366
C3 Pt1 P3 85.2(3) . 2_366
P3 Pt1 P3 180.00(13) . 2_366
C3 Pt1 Au1 106.8(3) 2_366 2_366
C3 Pt1 Au1 73.2(3) . 2_366
P3 Pt1 Au1 92.07(7) . 2_366
P3 Pt1 Au1 87.93(7) 2_366 2_366
C3 Pt1 Au1 73.2(3) 2_366 .
C3 Pt1 Au1 106.8(3) . .
P3 Pt1 Au1 87.93(7) . .
P3 Pt1 Au1 92.07(7) 2_366 .
Au1 Pt1 Au1 180.000(1) 2_366 .
O2 Cl1 O4 109.8(9) . .
O2 Cl1 O3 114.5(11) . .
O4 Cl1 O3 116.8(10) . .
O2 Cl1 O1 104.8(14) . .
O4 Cl1 O1 104.2(12) . .
O3 Cl1 O1 105.4(9) . .
C2 P1 C61 105.1(6) 2_366 .
C2 P1 C31 104.5(5) 2_366 .
C61 P1 C31 107.1(6) . .
C2 P1 Au1 113.9(4) 2_366 .
C61 P1 Au1 113.6(4) . .
C31 P1 Au1 111.9(4) . .
C81 P2 C11 108.2(6) . .
C81 P2 C1 106.7(6) . .
C11 P2 C1 103.2(6) . .
C81 P2 Au1 114.2(5) . .
C11 P2 Au1 113.1(5) . .
C1 P2 Au1 110.7(3) . .
C1 P3 C51 103.5(5) . .
C1 P3 C2 102.4(5) . .
C51 P3 C2 108.0(6) . .
C1 P3 Pt1 112.2(4) . .
C51 P3 Pt1 121.0(4) . .
C2 P3 Pt1 108.1(3) . .
C73 N1 C42 107.8(10) . .
C73 N1 C21 127.3(11) . .
C42 N1 C21 124.4(11) . .
P3 C1 P2 115.4(6) . .
P1 C2 P3 116.1(6) 2_366 .
C4 C3 Pt1 174.2(11) . .
C3 C4 C71 178.7(15) . .
C12 C11 C16 120.7(14) . .
C12 C11 P2 118.2(11) . .
C16 C11 P2 121.1(11) . .
C11 C12 C13 117.7(13) . .
C14 C13 C12 120.1(15) . .
C13 C14 C15 121.3(15) . .
C14 C15 C16 120.8(14) . .
C15 C16 C11 119.5(14) . .
C26 C21 C22 121.3(13) . .
C26 C21 N1 119.2(11) . .
C22 C21 N1 119.5(11) . .
C23 C22 C21 116.6(12) . .
C24 C23 C22 124.3(13) . .
C23 C24 C25 117.9(14) . .
C24 C25 C26 123.3(13) . .
C21 C26 C25 116.6(12) . .
C32 C31 C36 121.3(14) . .
C32 C31 P1 118.0(10) . .
C36 C31 P1 120.6(11) . .
C31 C32 C33 117.6(14) . .
C34 C33 C32 120.1(15) . .
C35 C34 C33 122.2(15) . .
C34 C35 C36 119.0(14) . .
C31 C36 C35 119.4(14) . .
C46 C41 C42 118.7(13) . .
C46 C41 C74 134.8(14) . .
C42 C41 C74 106.5(12) . .
C43 C42 C41 122.7(13) . .
C43 C42 N1 128.3(13) . .
C41 C42 N1 109.0(12) . .
C44 C43 C42 115.1(14) . .
C43 C44 C45 124.7(14) . .
C44 C45 C46 120.6(13) . .
C45 C46 C41 117.9(13) . .
C56 C51 C52 122.4(13) . .
C56 C51 P3 115.8(11) . .
C52 C51 P3 121.2(11) . .
C51 C52 C53 118.0(13) . .
C54 C53 C52 119.5(14) . .
C53 C54 C55 122.3(14) . .
C56 C55 C54 116.6(14) . .
C51 C56 C55 121.0(14) . .
C62 C61 C66 117.8(12) . .
C62 C61 P1 119.3(11) . .
C66 C61 P1 122.9(10) . .
C63 C62 C61 121.0(14) . .
C62 C63 C64 119.7(13) . .
C65 C64 C63 121.3(13) . .
C64 C65 C66 119.0(14) . .
C65 C66 C61 121.0(13) . .
C72 C71 C76 119.3(12) . .
C72 C71 C4 122.9(11) . .
C76 C71 C4 117.8(12) . .
C73 C72 C71 118.3(11) . .
N1 C73 C72 128.4(12) . .
N1 C73 C74 109.6(12) . .
C72 C73 C74 121.9(13) . .
C75 C74 C73 119.2(13) . .
C75 C74 C41 133.7(13) . .
C73 C74 C41 107.1(12) . .
C74 C75 C76 120.9(12) . .
C75 C76 C71 120.0(12) . .
C82 C81 C86 119.5(13) . .
C82 C81 P2 124.1(11) . .
C86 C81 P2 116.4(11) . .
C83 C82 C81 118.5(14) . .
C84 C83 C82 120.6(15) . .
C83 C84 C85 123.0(15) . .
C86 C85 C84 116.7(15) . .
C85 C86 C81 121.6(15) . .
C03 O01 C02 108.7(8) . .
O01 C03 C04 110.9(8) . .
O01 C02 C01 111.0(8) . .

loop_
_geom_bond_atom_site_label_1
_geom_bond_atom_site_label_2
_geom_bond_distance
_geom_bond_site_symmetry_2
Au1 P1 2.308(3) .
Au1 P2 2.318(3) .
Au1 Pt1 2.9518(15) .
Pt1 C3 2.016(12) 2_366
Pt1 C3 2.016(12) .
Pt1 P3 2.302(3) .
Pt1 P3 2.302(3) 2_366
Pt1 Au1 2.9518(15) 2_366
Cl1 O2 1.358(13) .
Cl1 O4 1.385(12) .
Cl1 O3 1.416(12) .
Cl1 O1 1.447(19) .
P1 C2 1.809(10) 2_366
P1 C61 1.816(12) .
P1 C31 1.822(13) .
P2 C81 1.782(13) .
P2 C11 1.819(14) .
P2 C1 1.827(10) .
P3 C1 1.823(11) .
P3 C51 1.833(13) .
P3 C2 1.838(10) .
N1 C73 1.373(15) .
N1 C42 1.413(14) .
N1 C21 1.433(14) .
C2 P1 1.809(10) 2_366
C3 C4 1.195(16) .
C4 C71 1.430(16) .
C11 C12 1.360(17) .
C11 C16 1.384(16) .
C12 C13 1.440(17) .
C13 C14 1.328(17) .
C14 C15 1.345(17) .
C15 C16 1.367(17) .
C21 C26 1.359(15) .
C21 C22 1.411(16) .
C22 C23 1.404(16) .
C23 C24 1.308(15) .
C24 C25 1.353(16) .
C25 C26 1.427(15) .
C31 C32 1.364(17) .
C31 C36 1.377(15) .
C32 C33 1.396(17) .
C33 C34 1.364(16) .
C34 C35 1.320(17) .
C35 C36 1.396(17) .
C41 C46 1.408(16) .
C41 C42 1.409(16) .
C41 C74 1.435(17) .
C42 C43 1.400(17) .
C43 C44 1.353(15) .
C44 C45 1.369(16) .
C45 C46 1.380(16) .
C51 C56 1.350(15) .
C51 C52 1.371(16) .
C52 C53 1.427(16) .
C53 C54 1.324(16) .
C54 C55 1.437(16) .
C55 C56 1.381(16) .
C61 C62 1.371(15) .
C61 C66 1.399(16) .
C62 C63 1.367(15) .
C63 C64 1.381(17) .
C64 C65 1.339(15) .
C65 C66 1.390(15) .
C71 C72 1.406(15) .
C71 C76 1.421(14) .
C72 C73 1.394(16) .
C73 C74 1.414(15) .
C74 C75 1.359(16) .
C75 C76 1.397(15) .
C81 C82 1.392(16) .
C81 C86 1.408(16) .
C82 C83 1.378(16) .
C83 C84 1.363(17) .
C84 C85 1.379(18) .
C85 C86 1.378(17) .
O01 C03 1.405(6) .
O01 C02 1.410(6) .
C04 C03 1.521(6) .
C01 C02 1.520(6) .
